data_4122239
loop_
_publ_author_name
'Wang, Mei-Xiang'
'Yang, Hai-Bo'

_publ_section_title
;
 A General and High Yielding Fragment Coupling Synthesis of
 Heteroatom-Bridged Calixarenes and the Unprecedented Examples of
 Calixarene Cavity Fine-Tuned by Bridging Heteroatoms
;
_journal_issue 47
_journal_name_full 'Journal of the American Chemical Society'
_journal_page_first 15412
_journal_paper_doi 10.1021/ja0465092
_journal_volume 126
_journal_year 2004
_chemical_formula_sum 'C21 H18 Cl2 N10 O0.25'
_chemical_formula_weight 485.35
_chemical_name_systematic
; 

 ? 

;
_space_group_IT_number 19
_symmetry_cell_setting orthorhombic
_symmetry_space_group_name_Hall 'P 2ac 2ab'
_symmetry_space_group_name_H-M 'P 21 21 21'
_atom_sites_solution_hydrogens geom
_atom_sites_solution_primary direct
_atom_sites_solution_secondary difmap
_audit_creation_method SHELXL-97
_cell_angle_alpha 90.00
_cell_angle_beta 90.00
_cell_angle_gamma 90.00
_cell_formula_units_Z 4
_cell_length_a 15.95(2)
_cell_length_b 9.169(13)
_cell_length_c 20.89(3)
_cell_measurement_reflns_used 911
_cell_measurement_temperature 293(2)
_cell_measurement_theta_max 24.60
_cell_measurement_theta_min 2.55
_cell_volume 3055(7)
_computing_cell_refinement 'Bruker SMART'
_computing_data_collection 'Bruker SMART'
_computing_data_reduction 'Bruker SAINT'
_computing_molecular_graphics 'Bruker SHELXTL'
_computing_publication_material 'Bruker SHELXTL'
_computing_structure_refinement 'SHELXL-97 (Sheldrick, 1997)'
_computing_structure_solution 'SHELXS-97 (Sheldrick, 1990)'
_diffrn_ambient_temperature 293(2)
_diffrn_measured_fraction_theta_full 0.999
_diffrn_measured_fraction_theta_max 0.999
_diffrn_measurement_device_type 'CCD area detector'
_diffrn_measurement_method 'phi and omega scans'
_diffrn_radiation_monochromator graphite
_diffrn_radiation_source 'fine-focus sealed tube'
_diffrn_radiation_type MoK\a
_diffrn_radiation_wavelength 0.71073
_diffrn_reflns_av_R_equivalents 0.0418
_diffrn_reflns_av_sigmaI/netI 0.0486
_diffrn_reflns_limit_h_max 18
_diffrn_reflns_limit_h_min -18
_diffrn_reflns_limit_k_max 8
_diffrn_reflns_limit_k_min -10
_diffrn_reflns_limit_l_max 24
_diffrn_reflns_limit_l_min -24
_diffrn_reflns_number 15140
_diffrn_reflns_theta_full 25.00
_diffrn_reflns_theta_max 25.00
_diffrn_reflns_theta_min 1.61
_exptl_absorpt_coefficient_mu 0.237
_exptl_absorpt_correction_T_max 1.000000
_exptl_absorpt_correction_T_min 0.840527
_exptl_absorpt_correction_type multi-scan
_exptl_absorpt_process_details SADABS
_exptl_crystal_density_diffrn 1.055
_exptl_crystal_density_meas ?
_exptl_crystal_density_method 'not measured'
_exptl_crystal_F_000 1000
_exptl_crystal_size_max 0.36
_exptl_crystal_size_mid 0.30
_exptl_crystal_size_min 0.24
_refine_diff_density_max 1.061
_refine_diff_density_min -0.499
_refine_diff_density_rms 0.231
_refine_ls_abs_structure_details 'Flack H D (1983), Acta Cryst. A39, 876-881'
_refine_ls_abs_structure_Flack 0.08(13)
_refine_ls_extinction_method none
_refine_ls_goodness_of_fit_ref 1.205
_refine_ls_hydrogen_treatment mixed
_refine_ls_matrix_type full
_refine_ls_number_parameters 336
_refine_ls_number_reflns 5366
_refine_ls_number_restraints 65
_refine_ls_restrained_S_all 1.202
_refine_ls_R_factor_all 0.1104
_refine_ls_R_factor_gt 0.0830
_refine_ls_shift/su_max 0.001
_refine_ls_shift/su_mean 0.000
_refine_ls_structure_factor_coef Fsqd
_refine_ls_weighting_details 'calc w=1/[\s^2^(Fo^2^)+(0.1662P)^2^+0.0514P] where P=(Fo^2^+2Fc^2^)/3'
_refine_ls_weighting_scheme calc
_refine_ls_wR_factor_gt 0.2269
_refine_ls_wR_factor_ref 0.2588
_reflns_number_gt 4129
_reflns_number_total 5366
_reflns_threshold_expression >2sigma(I)
_cod_data_source_file ja0465092si20040613_051138.cif
_cod_data_source_block 040203f
_cod_depositor_comments
;
The following automatic conversions were performed:

'_symmetry_cell_setting' value 'Orthorhombic' changed to
'orthorhombic' according to
/home/saulius/struct/CIF-dictionaries/cif_core.dic dictionary named
'cif_core.dic' version 2.4.2 from
2011-04-26.

'_exptl_absorpt_correction_type' value 'MULTI-SCAN'
changed to 'multi-scan' according to
/home/saulius/struct/CIF-dictionaries/cif_core.dic dictionary named
'cif_core.dic' version 2.4.2 from 2011-04-26.

Automatic conversion script
Id: cif_fix_values 2281 2013-09-26 08:29:07Z andrius 

The following automatic conversions were performed:

'_exptl_crystal_density_meas' value 'NONE' was changed to '?' - the
value is perceived as not measured.

Automatic conversion script
Id: cif_fix_values 3008 2015-01-20 13:52:24Z robertas 
;
_cod_original_sg_symbol_H-M P2(1)2(1)2(1)
_cod_database_code 4122239

loop_
_symmetry_equiv_pos_as_xyz
'x, y, z'
'-x+1/2, -y, z+1/2'
'x+1/2, -y+1/2, -z'
'-x, y+1/2, -z+1/2'

loop_
_atom_site_label
_atom_site_type_symbol
_atom_site_fract_x
_atom_site_fract_y
_atom_site_fract_z
_atom_site_U_iso_or_equiv
_atom_site_adp_type
_atom_site_occupancy
_atom_site_symmetry_multiplicity
_atom_site_calc_flag
_atom_site_refinement_flags
Cl1 Cl 0.16413(9) 0.4006(2) 0.83349(9) 0.0716(5) Uani 1 1 d .
Cl2 Cl 0.85839(11) 0.76503(18) 1.07232(8) 0.0691(5) Uani 1 1 d .
N1 N 0.4393(2) 0.3983(5) 0.85263(18) 0.0367(9) Uani 1 1 d .
N2 N 0.3129(2) 0.4893(5) 0.8021(2) 0.0396(10) Uani 1 1 d .
N3 N 0.3031(3) 0.3130(5) 0.8851(2) 0.0437(10) Uani 1 1 d .
N4 N 0.4213(3) 0.2104(5) 0.9273(2) 0.0474(11) Uani 1 1 d .
H4 H 0.3841 0.1583 0.9464 0.057 Uiso 1 1 calc R
N5 N 0.7040(3) 0.3305(5) 1.0090(2) 0.0514(12) Uani 1 1 d .
H5 H 0.7317 0.2961 1.0409 0.062 Uiso 1 1 calc R
N6 N 0.7811(3) 0.5310(5) 1.0338(2) 0.0502(11) Uani 1 1 d .
N7 N 0.7764(3) 0.7401(5) 0.9648(2) 0.0487(11) Uani 1 1 d .
N8 N 0.6964(3) 0.5264(5) 0.93707(19) 0.0425(10) Uani 1 1 d .
N9 N 0.7117(3) 0.7213(5) 0.8674(2) 0.0455(11) Uani 1 1 d .
N10 N 0.4441(3) 0.5731(5) 0.7713(2) 0.0410(10) Uani 1 1 d .
C1 C 0.3975(3) 0.4841(5) 0.8101(2) 0.0342(10) Uani 1 1 d .
C2 C 0.2733(3) 0.4021(6) 0.8407(2) 0.0401(11) Uani 1 1 d .
C3 C 0.3891(3) 0.3127(6) 0.8868(2) 0.0382(11) Uani 1 1 d .
C4 C 0.5044(3) 0.1748(6) 0.9436(2) 0.0401(11) Uani 1 1 d .
C5 C 0.5230(3) 0.0285(6) 0.9505(3) 0.0464(13) Uani 1 1 d .
H5A H 0.4824 -0.0407 0.9407 0.056 Uiso 1 1 calc R
C6 C 0.5999(4) -0.0165(6) 0.9715(3) 0.0577(15) Uani 1 1 d .
H6 H 0.6117 -0.1155 0.9749 0.069 Uiso 1 1 calc R
C7 C 0.6604(3) 0.0858(6) 0.9877(3) 0.0506(13) Uani 1 1 d .
H7 H 0.7130 0.0560 1.0020 0.061 Uiso 1 1 calc R
C8 C 0.6415(3) 0.2332(6) 0.9824(2) 0.0420(11) Uani 1 1 d .
C9 C 0.5645(3) 0.2801(6) 0.9593(2) 0.0404(11) Uani 1 1 d .
H9 H 0.5531 0.3789 0.9544 0.048 Uiso 1 1 calc R
C10 C 0.7250(3) 0.4646(6) 0.9915(2) 0.0445(12) Uani 1 1 d .
C11 C 0.7983(3) 0.6664(6) 1.0173(3) 0.0464(13) Uani 1 1 d .
C12 C 0.7283(3) 0.6592(5) 0.9244(2) 0.0399(11) Uani 1 1 d .
C13 C 0.6650(3) 0.6432(5) 0.8177(2) 0.0393(11) Uani 1 1 d .
C14 C 0.7066(3) 0.5931(7) 0.7646(3) 0.0534(14) Uani 1 1 d .
H14 H 0.7646 0.6030 0.7618 0.064 Uiso 1 1 calc R
C15 C 0.6628(4) 0.5279(7) 0.7149(3) 0.0570(15) Uani 1 1 d .
H15 H 0.6913 0.4910 0.6796 0.068 Uiso 1 1 calc R
C16 C 0.5744(4) 0.5181(7) 0.7185(3) 0.0506(13) Uani 1 1 d .
H16 H 0.5443 0.4748 0.6855 0.061 Uiso 1 1 calc R
C17 C 0.5330(3) 0.5732(5) 0.7713(2) 0.0387(11) Uani 1 1 d .
C18 C 0.5773(3) 0.6365(6) 0.8218(2) 0.0394(11) Uani 1 1 d .
H18 H 0.5493 0.6733 0.8573 0.047 Uiso 1 1 calc R
C19 C 0.7520(4) 0.8585(8) 0.8489(3) 0.0657(18) Uani 1 1 d .
H19A H 0.8100 0.8408 0.8392 0.099 Uiso 1 1 calc R
H19B H 0.7480 0.9270 0.8835 0.099 Uiso 1 1 calc R
H19C H 0.7245 0.8976 0.8118 0.099 Uiso 1 1 calc R
C20 C 0.4019(4) 0.6590(7) 0.7203(3) 0.0560(15) Uani 1 1 d .
H20A H 0.3527 0.7046 0.7375 0.084 Uiso 1 1 calc R
H20B H 0.3863 0.5953 0.6858 0.084 Uiso 1 1 calc R
H20C H 0.4396 0.7325 0.7047 0.084 Uiso 1 1 calc R
O1 O 0.3747(17) 0.159(3) 0.0822(13) 0.120(8) Uani 0.25 1 d PDU
C21 C 0.332(2) 0.256(4) 0.1225(13) 0.093(8) Uani 0.25 1 d PDU
H21A H 0.2735 0.2264 0.1233 0.112 Uiso 0.25 1 calc PR
H21B H 0.3337 0.3516 0.1025 0.112 Uiso 0.25 1 calc PR
C23 C 0.444(2) 0.194(5) 0.182(2) 0.134(12) Uani 0.25 1 d PDU
H23A H 0.4898 0.2640 0.1793 0.161 Uiso 0.25 1 calc PR
H23B H 0.4551 0.1309 0.2188 0.161 Uiso 0.25 1 calc PR
C22 C 0.360(2) 0.275(5) 0.1917(13) 0.106(10) Uani 0.25 1 d PDU
H22A H 0.3233 0.2264 0.2220 0.127 Uiso 0.25 1 calc PR
H22B H 0.3674 0.3764 0.2037 0.127 Uiso 0.25 1 calc PR
C24 C 0.439(2) 0.103(5) 0.1205(18) 0.120(11) Uani 0.25 1 d PDU
H24A H 0.4917 0.1077 0.0976 0.144 Uiso 0.25 1 calc PR
H24B H 0.4273 0.0020 0.1308 0.144 Uiso 0.25 1 calc PR

loop_
_atom_site_aniso_label
_atom_site_aniso_U_11
_atom_site_aniso_U_22
_atom_site_aniso_U_33
_atom_site_aniso_U_23
_atom_site_aniso_U_13
_atom_site_aniso_U_12
Cl1 0.0327(7) 0.1050(14) 0.0770(10) 0.0227(10) 0.0011(7) 0.0041(8)
Cl2 0.0815(11) 0.0571(9) 0.0686(10) -0.0165(7) -0.0336(8) 0.0029(8)
N1 0.034(2) 0.041(2) 0.035(2) 0.0021(18) -0.0004(16) -0.0004(18)
N2 0.034(2) 0.045(2) 0.039(2) -0.0017(19) -0.0019(17) 0.0040(18)
N3 0.033(2) 0.051(3) 0.047(2) 0.007(2) 0.0060(19) 0.0046(19)
N4 0.037(2) 0.054(3) 0.052(3) 0.018(2) 0.0000(19) -0.0021(19)
N5 0.059(3) 0.047(3) 0.048(3) 0.009(2) -0.025(2) -0.009(2)
N6 0.052(3) 0.049(3) 0.049(3) -0.002(2) -0.023(2) -0.002(2)
N7 0.049(2) 0.043(2) 0.054(3) -0.001(2) -0.013(2) 0.000(2)
N8 0.042(2) 0.046(2) 0.039(2) 0.0066(19) -0.0118(18) -0.0009(19)
N9 0.043(2) 0.049(3) 0.044(2) 0.011(2) -0.0119(18) -0.010(2)
N10 0.041(2) 0.046(2) 0.035(2) 0.0078(19) -0.0084(17) -0.0089(19)
C1 0.039(2) 0.035(2) 0.029(2) -0.0021(19) -0.0023(19) 0.003(2)
C2 0.032(2) 0.047(3) 0.042(3) -0.001(2) 0.003(2) 0.003(2)
C3 0.036(2) 0.046(3) 0.032(2) 0.002(2) 0.0004(19) 0.000(2)
C4 0.038(3) 0.050(3) 0.032(2) 0.009(2) 0.003(2) 0.002(2)
C5 0.044(3) 0.044(3) 0.051(3) -0.001(2) -0.003(2) -0.006(2)
C6 0.069(4) 0.036(3) 0.068(4) 0.002(3) -0.010(3) 0.006(3)
C7 0.043(3) 0.052(3) 0.057(3) 0.008(3) -0.008(3) 0.008(3)
C8 0.044(3) 0.044(3) 0.038(2) 0.008(2) -0.004(2) -0.007(2)
C9 0.042(3) 0.037(3) 0.042(3) 0.008(2) 0.001(2) 0.002(2)
C10 0.048(3) 0.044(3) 0.042(3) -0.001(2) -0.013(2) 0.006(2)
C11 0.046(3) 0.043(3) 0.050(3) -0.009(2) -0.014(2) 0.005(2)
C12 0.035(2) 0.039(3) 0.045(3) 0.000(2) -0.008(2) 0.005(2)
C13 0.041(2) 0.041(3) 0.036(2) 0.010(2) -0.007(2) -0.004(2)
C14 0.037(3) 0.069(4) 0.054(3) 0.004(3) 0.003(2) -0.003(3)
C15 0.049(3) 0.075(4) 0.047(3) -0.005(3) 0.009(3) 0.000(3)
C16 0.052(3) 0.066(4) 0.034(3) -0.001(3) -0.005(2) -0.003(3)
C17 0.043(3) 0.038(3) 0.034(2) 0.009(2) -0.001(2) -0.007(2)
C18 0.044(3) 0.043(3) 0.032(2) 0.001(2) -0.002(2) -0.005(2)
C19 0.068(4) 0.068(4) 0.061(4) 0.016(3) -0.022(3) -0.020(3)
C20 0.053(3) 0.058(3) 0.057(4) 0.014(3) -0.013(3) -0.008(3)
O1 0.108(10) 0.134(11) 0.119(11) 0.002(9) 0.019(8) 0.000(9)
C21 0.093(11) 0.083(11) 0.104(11) -0.009(9) -0.009(9) 0.021(9)
C23 0.126(14) 0.140(15) 0.136(15) 0.002(9) -0.006(9) 0.005(9)
C22 0.100(12) 0.111(12) 0.106(12) 0.003(9) 0.012(9) 0.014(9)
C24 0.114(13) 0.128(13) 0.118(13) -0.007(9) 0.010(9) 0.011(9)

loop_
_atom_type_symbol
_atom_type_description
_atom_type_scat_dispersion_real
_atom_type_scat_dispersion_imag
_atom_type_scat_source
C C 0.0033 0.0016 'International Tables Vol C Tables 4.2.6.8 and 6.1.1.4'
H H 0.0000 0.0000 'International Tables Vol C Tables 4.2.6.8 and 6.1.1.4'
O O 0.0106 0.0060 'International Tables Vol C Tables 4.2.6.8 and 6.1.1.4'
N N 0.0061 0.0033 'International Tables Vol C Tables 4.2.6.8 and 6.1.1.4'
Cl Cl 0.1484 0.1585 'International Tables Vol C Tables 4.2.6.8 and 6.1.1.4'

loop_
_geom_angle_atom_site_label_1
_geom_angle_atom_site_label_2
_geom_angle_atom_site_label_3
_geom_angle
C3 N1 C1 113.4(4)
C2 N2 C1 112.7(4)
C2 N3 C3 112.2(4)
C3 N4 C4 131.7(4)
C3 N4 H4 114.2
C4 N4 H4 114.2
C10 N5 C8 129.8(4)
C10 N5 H5 115.1
C8 N5 H5 115.1
C11 N6 C10 112.3(4)
C11 N7 C12 112.4(5)
C12 N8 C10 114.7(4)
C12 N9 C19 120.7(4)
C12 N9 C13 121.4(4)
C19 N9 C13 117.1(4)
C1 N10 C17 122.8(4)
C1 N10 C20 119.7(4)
C17 N10 C20 116.9(4)
N2 C1 N1 125.8(4)
N2 C1 N10 116.5(4)
N1 C1 N10 117.8(4)
N2 C2 N3 129.7(5)
N2 C2 Cl1 115.9(4)
N3 C2 Cl1 114.4(4)
N1 C3 N4 120.8(4)
N1 C3 N3 126.0(5)
N4 C3 N3 113.2(4)
C5 C4 C9 119.9(5)
C5 C4 N4 116.9(5)
C9 C4 N4 122.8(5)
C6 C5 C4 121.3(5)
C6 C5 H5A 119.3
C4 C5 H5A 119.3
C5 C6 C7 119.9(5)
C5 C6 H6 120.0
C7 C6 H6 120.0
C6 C7 C8 119.1(5)
C6 C7 H7 120.5
C8 C7 H7 120.5
C9 C8 C7 121.4(5)
C9 C8 N5 123.5(5)
C7 C8 N5 114.8(5)
C8 C9 C4 118.3(5)
C8 C9 H9 120.9
C4 C9 H9 120.9
N5 C10 N8 122.4(5)
N5 C10 N6 113.1(4)
N8 C10 N6 124.4(5)
N6 C11 N7 129.6(5)
N6 C11 Cl2 115.5(4)
N7 C11 Cl2 114.9(4)
N9 C12 N8 118.8(4)
N9 C12 N7 115.4(5)
N8 C12 N7 125.7(5)
C14 C13 C18 121.1(5)
C14 C13 N9 119.5(4)
C18 C13 N9 119.0(5)
C13 C14 C15 120.4(5)
C13 C14 H14 119.8
C15 C14 H14 119.8
C14 C15 C16 119.3(5)
C14 C15 H15 120.3
C16 C15 H15 120.3
C17 C16 C15 119.7(5)
C17 C16 H16 120.1
C15 C16 H16 120.1
C16 C17 C18 120.9(5)
C16 C17 N10 118.5(4)
C18 C17 N10 120.4(5)
C17 C18 C13 118.5(5)
C17 C18 H18 120.8
C13 C18 H18 120.8
N9 C19 H19A 109.5
N9 C19 H19B 109.5
H19A C19 H19B 109.5
N9 C19 H19C 109.5
H19A C19 H19C 109.5
H19B C19 H19C 109.5
N10 C20 H20A 109.5
N10 C20 H20B 109.5
H20A C20 H20B 109.5
N10 C20 H20C 109.5
H20A C20 H20C 109.5
H20B C20 H20C 109.5
C24 O1 C21 104(3)
O1 C21 C22 120(3)
O1 C21 H21A 107.4
C22 C21 H21A 107.4
O1 C21 H21B 107.4
C22 C21 H21B 107.4
H21A C21 H21B 106.9
C24 C23 C22 108(3)
C24 C23 H23A 110.0
C22 C23 H23A 110.0
C24 C23 H23B 110.0
C22 C23 H23B 110.0
H23A C23 H23B 108.4
C21 C22 C23 95(3)
C21 C22 H22A 112.8
C23 C22 H22A 112.8
C21 C22 H22B 112.8
C23 C22 H22B 112.8
H22A C22 H22B 110.2
O1 C24 C23 109(3)
O1 C24 H24A 109.9
C23 C24 H24A 109.9
O1 C24 H24B 109.9
C23 C24 H24B 109.9
H24A C24 H24B 108.3

loop_
_geom_bond_atom_site_label_1
_geom_bond_atom_site_label_2
_geom_bond_distance
Cl1 C2 1.748(5)
Cl2 C11 1.748(6)
N1 C3 1.329(6)
N1 C1 1.362(6)
N2 C2 1.299(7)
N2 C1 1.360(6)
N3 C2 1.325(7)
N3 C3 1.372(6)
N4 C3 1.364(7)
N4 C4 1.407(7)
N4 H4 0.8600
N5 C10 1.325(7)
N5 C8 1.448(7)
N5 H5 0.8600
N6 C11 1.317(8)
N6 C10 1.398(7)
N7 C11 1.336(7)
N7 C12 1.360(7)
N8 C12 1.346(7)
N8 C10 1.351(7)
N9 C12 1.346(7)
N9 C19 1.465(8)
N9 C13 1.465(6)
N10 C1 1.369(6)
N10 C17 1.419(7)
N10 C20 1.484(7)
C4 C5 1.381(8)
C4 C9 1.399(7)
C5 C6 1.366(8)
C5 H5A 0.9300
C6 C7 1.388(9)
C6 H6 0.9300
C7 C8 1.390(8)
C7 H7 0.9300
C8 C9 1.387(7)
C9 H9 0.9300
C13 C14 1.372(8)
C13 C18 1.404(7)
C14 C15 1.386(9)
C14 H14 0.9300
C15 C16 1.415(8)
C15 H15 0.9300
C16 C17 1.381(8)
C16 H16 0.9300
C17 C18 1.395(7)
C18 H18 0.9300
C19 H19A 0.9600
C19 H19B 0.9600
C19 H19C 0.9600
C20 H20A 0.9600
C20 H20B 0.9600
C20 H20C 0.9600
O1 C24 1.396(10)
O1 C21 1.402(10)
C21 C22 1.525(10)
C21 H21A 0.9700
C21 H21B 0.9700
C23 C24 1.543(10)
C23 C22 1.546(10)
C23 H23A 0.9700
C23 H23B 0.9700
C22 H22A 0.9700
C22 H22B 0.9700
C24 H24A 0.9700
C24 H24B 0.9700

loop_
_geom_torsion_atom_site_label_1
_geom_torsion_atom_site_label_2
_geom_torsion_atom_site_label_3
_geom_torsion_atom_site_label_4
_geom_torsion
C2 N2 C1 N1 0.5(7)
C2 N2 C1 N10 -179.9(4)
C3 N1 C1 N2 1.6(7)
C3 N1 C1 N10 -178.1(4)
C17 N10 C1 N2 -176.1(4)
C20 N10 C1 N2 -5.0(7)
C17 N10 C1 N1 3.6(7)
C20 N10 C1 N1 174.7(5)
C1 N2 C2 N3 0.4(8)
C1 N2 C2 Cl1 -179.6(4)
C3 N3 C2 N2 -3.0(8)
C3 N3 C2 Cl1 176.9(4)
C1 N1 C3 N4 173.9(4)
C1 N1 C3 N3 -4.7(7)
C4 N4 C3 N1 2.0(8)
C4 N4 C3 N3 -179.2(5)
C2 N3 C3 N1 5.4(8)
C2 N3 C3 N4 -173.3(4)
C3 N4 C4 C5 -140.3(6)
C3 N4 C4 C9 46.7(8)
C9 C4 C5 C6 -1.1(8)
N4 C4 C5 C6 -174.4(5)
C4 C5 C6 C7 1.5(9)
C5 C6 C7 C8 0.2(9)
C6 C7 C8 C9 -2.2(8)
C6 C7 C8 N5 171.6(5)
C10 N5 C8 C9 -36.9(9)
C10 N5 C8 C7 149.5(6)
C7 C8 C9 C4 2.5(8)
N5 C8 C9 C4 -170.7(4)
C5 C4 C9 C8 -0.8(7)
N4 C4 C9 C8 172.0(4)
C8 N5 C10 N8 -9.8(9)
C8 N5 C10 N6 172.4(5)
C12 N8 C10 N5 -175.7(5)
C12 N8 C10 N6 2.0(8)
C11 N6 C10 N5 -177.1(5)
C11 N6 C10 N8 5.0(8)
C10 N6 C11 N7 -6.8(9)
C10 N6 C11 Cl2 172.9(4)
C12 N7 C11 N6 1.1(9)
C12 N7 C11 Cl2 -178.6(4)
C19 N9 C12 N8 -173.6(5)
C13 N9 C12 N8 -4.5(7)
C19 N9 C12 N7 7.0(8)
C13 N9 C12 N7 176.2(4)
C10 N8 C12 N9 171.8(5)
C10 N8 C12 N7 -8.9(8)
C11 N7 C12 N9 -173.1(5)
C11 N7 C12 N8 7.6(8)
C12 N9 C13 C14 -107.4(6)
C19 N9 C13 C14 62.2(7)
C12 N9 C13 C18 80.1(6)
C19 N9 C13 C18 -110.4(6)
C18 C13 C14 C15 -3.2(9)
N9 C13 C14 C15 -175.5(5)
C13 C14 C15 C16 2.2(9)
C14 C15 C16 C17 -0.1(9)
C15 C16 C17 C18 -1.1(8)
C15 C16 C17 N10 174.7(6)
C1 N10 C17 C16 110.2(6)
C20 N10 C17 C16 -61.1(6)
C1 N10 C17 C18 -74.0(6)
C20 N10 C17 C18 114.7(6)
C16 C17 C18 C13 0.2(7)
N10 C17 C18 C13 -175.6(4)
C14 C13 C18 C17 2.0(8)
N9 C13 C18 C17 174.4(4)
C24 O1 C21 C22 -1(5)
O1 C21 C22 C23 13(5)
C24 C23 C22 C21 -18(5)
C21 O1 C24 C23 -11(5)
C22 C23 C24 O1 20(5)
